data_2020414
loop_
_publ_author_name
'Guzei, Ilia A.'
'Miles, Kelsey C.'

_publ_section_title
;
 <i>Ab initio</i> X-ray structural characterization of an inclusion
 compound with a compositionally disordered chiral guest: no prior
 knowledge of the crystal composition
;
_journal_coeditor_code FN3214
_journal_issue 3
_journal_name_full 'Acta Crystallographica Section C'
_journal_page_first 179
_journal_page_last 183
_journal_paper_doi 10.1107/S2053229616001972
_journal_volume 72
_journal_year 2016
_chemical_formula_iupac 'C31 H30 O4, 0.85(C10 H14 O1), 0.15(C10 H14 O3)'
_chemical_formula_moiety 'C31 H30 O4, 0.85C10 H14 O1, 0.15C10 H14 O3'
_chemical_formula_sum 'C41 H44 O5.3'
_chemical_formula_weight 621.56
_chemical_name_systematic
;(4<i>R</i>,5<i>R</i>)-4,5-Bis(hydroxydiphenylmethyl)-2,2-dimethyl-1,3-dioxolane--4,4a,5,6,7,8-hexahydronaphthalen-2(3<i>H</i>)-one--4a-(hydroperoxymethyl)-4,4a,5,6,7,8-hexahydronaphthalen-2(3<i>H</i>)-one
(1/0.85/0.15)
;
_space_group_crystal_system orthorhombic
_space_group_IT_number 19
_space_group_name_Hall 'P 2ac 2ab'
_space_group_name_H-M_alt 'P 21 21 21'
_symmetry_space_group_name_Hall 'P 2ac 2ab'
_symmetry_space_group_name_H-M 'P 21 21 21'
_atom_sites_solution_hydrogens geom
_audit_creation_method
;
Olex2 1.2-dev
(compiled 2015.10.28 svn.r3245 for OlexSys, GUI svn.r5128)
;
_cell_angle_alpha 90
_cell_angle_beta 90
_cell_angle_gamma 90
_cell_formula_units_Z 4
_cell_length_a 9.5183(5)
_cell_length_b 9.5950(7)
_cell_length_c 36.207(4)
_cell_measurement_reflns_used 9920
_cell_measurement_temperature 100
_cell_measurement_theta_max 72.907
_cell_measurement_theta_min 3.663
_cell_volume 3306.7(5)
_computing_cell_refinement
;
SAINT-Plus (Bruker, 2014)
;
_computing_data_collection
;
APEX2 (Bruker, 2014)
;
_computing_data_reduction
;
SAINT-Plus (Bruker, 2014)
;
_computing_molecular_graphics
;
OLEX2 (Dolomanov et al., 2009)
;
_computing_publication_material
;
SHELXTL2014 (Sheldrick, 2015b)
;
_computing_structure_refinement
;
SHELXTL2014 (Sheldrick, 2015b)
;
_computing_structure_solution
;
SHELXT (Sheldrick, 2015a)
;
_diffrn_ambient_temperature 99.95
_diffrn_detector_area_resol_mean 7.9
_diffrn_measured_fraction_theta_full 1.000
_diffrn_measured_fraction_theta_max 0.996
_diffrn_measurement_device 'three-circle diffractometer'
_diffrn_measurement_device_type 'Bruker SMART APEXII area-detector'
_diffrn_measurement_method '0.60\% \w and 0.6\% \f scans'
_diffrn_radiation_monochromator 'equatorially mounted graphite'
_diffrn_radiation_type CuK\a
_diffrn_radiation_wavelength 1.54178
_diffrn_reflns_av_R_equivalents 0.0345
_diffrn_reflns_limit_h_max 11
_diffrn_reflns_limit_h_min -11
_diffrn_reflns_limit_k_max 11
_diffrn_reflns_limit_k_min -11
_diffrn_reflns_limit_l_max 44
_diffrn_reflns_limit_l_min -41
_diffrn_reflns_number 50756
_diffrn_reflns_theta_full 67.000
_diffrn_reflns_theta_max 73.351
_diffrn_reflns_theta_min 2.441
_exptl_absorpt_coefficient_mu 0.644
_exptl_absorpt_correction_T_max 0.7537
_exptl_absorpt_correction_T_min 0.7140
_exptl_absorpt_correction_type multi-scan
_exptl_absorpt_process_details
;
(SADABS; Krause <i>et al.</i>,  2015)
;
_exptl_crystal_colour colourless
_exptl_crystal_density_diffrn 1.249
_exptl_crystal_density_method 'not measured'
_exptl_crystal_description block
_exptl_crystal_F_000 1330
_exptl_crystal_size_max 0.4
_exptl_crystal_size_mid 0.3
_exptl_crystal_size_min 0.2
_refine_diff_density_max 0.278
_refine_diff_density_min -0.253
_refine_ls_abs_structure_details
;
Flack <i>x</i> determined using 2716 quotients [(I+)-(I-)]/[(I+)+(I-)]
(Parsons <i>et al.</i>,  2013)
;
_refine_ls_abs_structure_Flack 0.00(5)
_refine_ls_extinction_method none
_refine_ls_goodness_of_fit_ref 1.049
_refine_ls_hydrogen_treatment constr
_refine_ls_matrix_type full
_refine_ls_number_parameters 409
_refine_ls_number_reflns 6592
_refine_ls_number_restraints 30
_refine_ls_restrained_S_all 1.054
_refine_ls_R_factor_all 0.0354
_refine_ls_R_factor_gt 0.0346
_refine_ls_shift/su_max 0.001
_refine_ls_shift/su_mean 0.000
_refine_ls_structure_factor_coef Fsqd
_refine_ls_weighting_details 'w=1/[\s^2^(Fo^2^)+(0.0471P)^2^+0.9649P] where P=(Fo^2^+2Fc^2^)/3'
_refine_ls_weighting_scheme calc
_refine_ls_wR_factor_gt 0.0871
_refine_ls_wR_factor_ref 0.0877
_reflns_number_gt 6442
_reflns_number_total 6592
_reflns_threshold_expression 'I > 2\s(I)'
_cod_data_source_file fn3214sup1.cif
_cod_data_source_block I
_cod_depositor_comments 'Adding full bibliography for 2020414.cif.'
_cod_original_formula_sum 'C41 H44 O5.30'
_cod_database_code 2020414
_cod_database_fobs_code 2020414
_shelx_space_group_comment
;
The symmetry employed for this shelxl refinement is uniquely defined
by the following loop, which should always be used as a source of
symmetry information in preference to the above space-group names.
They are only intended as comments.
;
_shelx_estimated_absorpt_t_min 0.783
_shelx_estimated_absorpt_t_max 0.882

loop_
_space_group_symop_operation_xyz
'x, y, z'
'-x+1/2, -y, z+1/2'
'-x, y+1/2, -z+1/2'
'x+1/2, -y+1/2, -z'

loop_
_atom_site_type_symbol
_atom_site_label
_atom_site_fract_x
_atom_site_fract_y
_atom_site_fract_z
_atom_site_U_iso_or_equiv
_atom_site_adp_type
_atom_site_calc_flag
_atom_site_occupancy
_atom_site_disorder_assembly
_atom_site_disorder_group
O O1 -0.02369(14) 0.38554(13) 0.66881(3) 0.0179(3) Uani d 1 . .
O O2 0.16594(14) 0.38359(14) 0.63014(4) 0.0190(3) Uani d 1 . .
O O3 -0.14599(15) 0.72666(15) 0.63829(4) 0.0246(3) Uani d 1 . .
H H3 -0.0938 0.7206 0.6196 0.037 Uiso calc 1 . .
O O4 0.01624(14) 0.67637(13) 0.57936(4) 0.0185(3) Uani d 1 . .
H H4 0.0716 0.7402 0.5730 0.028 Uiso calc 1 . .
C C1 0.0895(2) 0.3011(2) 0.65631(5) 0.0189(4) Uani d 1 . .
C C2 -0.04715(19) 0.4952(2) 0.64314(5) 0.0160(4) Uani d 1 . .
H H2 -0.1175 0.4639 0.6244 0.019 Uiso calc 1 . .
C C3 0.09733(19) 0.51397(19) 0.62415(5) 0.0154(4) Uani d 1 . .
H H3A 0.1508 0.5892 0.6371 0.019 Uiso calc 1 . .
C C4 0.0346(2) 0.1715(2) 0.63731(6) 0.0293(5) Uani d 1 . .
H H4A -0.0314 0.1983 0.6178 0.044 Uiso calc 1 . .
H H4B -0.0136 0.1124 0.6554 0.044 Uiso calc 1 . .
H H4C 0.1133 0.1199 0.6265 0.044 Uiso calc 1 . .
C C5 0.1825(2) 0.2687(3) 0.68916(6) 0.0313(5) Uani d 1 . .
H H5A 0.2611 0.2100 0.6812 0.047 Uiso calc 1 . .
H H5B 0.1277 0.2193 0.7080 0.047 Uiso calc 1 . .
H H5C 0.2189 0.3557 0.6996 0.047 Uiso calc 1 . .
C C6 -0.10716(19) 0.62211(19) 0.66456(5) 0.0165(4) Uani d 1 . .
C C7 0.00134(12) 0.67885(13) 0.69261(3) 0.0195(4) Uani d 1 . .
C C8 0.03443(13) 0.60219(11) 0.72400(3) 0.0220(4) Uani d 1 . .
H H8 -0.0087 0.5142 0.7281 0.026 Uiso calc 1 . .
C C9 0.13061(14) 0.65419(15) 0.74938(3) 0.0301(5) Uani d 1 . .
H H9 0.1532 0.6018 0.7708 0.036 Uiso calc 1 . .
C C10 0.19371(13) 0.78286(15) 0.74338(4) 0.0386(6) Uani d 1 . .
H H10 0.2594 0.8184 0.7607 0.046 Uiso calc 1 . .
C C11 0.16062(15) 0.85953(12) 0.71199(4) 0.0385(6) Uani d 1 . .
H H11 0.2037 0.9475 0.7079 0.046 Uiso calc 1 . .
C C12 0.06444(15) 0.80753(12) 0.68660(3) 0.0280(5) Uani d 1 . .
H H12 0.0418 0.8599 0.6652 0.034 Uiso calc 1 . .
C C14 -0.33814(13) 0.48623(13) 0.66902(3) 0.0241(4) Uani d 1 . .
H H14 -0.3094 0.4328 0.6483 0.029 Uiso calc 1 . .
C C15 -0.47027(12) 0.46535(14) 0.68441(4) 0.0289(5) Uani d 1 . .
H H15 -0.5318 0.3977 0.6742 0.035 Uiso calc 1 . .
C C16 -0.51232(10) 0.54345(15) 0.71480(4) 0.0277(5) Uani d 1 . .
H H16 -0.6026 0.5292 0.7253 0.033 Uiso calc 1 . .
C C17 -0.42224(13) 0.64243(14) 0.72980(3) 0.0273(4) Uani d 1 . .
H H17 -0.4510 0.6958 0.7506 0.033 Uiso calc 1 . .
C C18 -0.29011(12) 0.66331(13) 0.71441(3) 0.0234(4) Uani d 1 . .
H H18 -0.2285 0.7310 0.7247 0.028 Uiso calc 1 . .
C C13 -0.24806(10) 0.58521(14) 0.68403(3) 0.0180(4) Uani d 1 . .
C C19 0.0921(2) 0.54668(19) 0.58206(5) 0.0167(4) Uani d 1 . .
C C21 0.36275(13) 0.55617(15) 0.58562(3) 0.0258(4) Uani d 1 . .
H H21 0.3585 0.5318 0.6110 0.031 Uiso calc 1 . .
C C20 0.23991(10) 0.56605(14) 0.56503(3) 0.0192(4) Uani d 1 . .
C C25 0.24619(11) 0.60165(15) 0.52785(3) 0.0241(4) Uani d 1 . .
H H25 0.1622 0.6084 0.5138 0.029 Uiso calc 1 . .
C C24 0.37532(14) 0.62737(15) 0.51127(3) 0.0295(5) Uani d 1 . .
H H24 0.3796 0.6517 0.4859 0.035 Uiso calc 1 . .
C C23 0.49817(11) 0.61748(16) 0.53186(4) 0.0314(5) Uani d 1 . .
H H23 0.5864 0.6351 0.5205 0.038 Uiso calc 1 . .
C C22 0.49188(11) 0.58189(16) 0.56904(4) 0.0326(5) Uani d 1 . .
H H22 0.5758 0.5751 0.5831 0.039 Uiso calc 1 . .
C C31 -0.13531(12) 0.45078(10) 0.55597(3) 0.0199(4) Uani d 1 . .
H H31 -0.1800 0.5347 0.5634 0.024 Uiso calc 1 . .
C C30 -0.21370(10) 0.34447(13) 0.53999(4) 0.0236(4) Uani d 1 . .
H H30 -0.3120 0.3558 0.5365 0.028 Uiso calc 1 . .
C C29 -0.14830(13) 0.22163(11) 0.52910(4) 0.0259(4) Uani d 1 . .
H H29 -0.2019 0.1490 0.5182 0.031 Uiso calc 1 . .
C C28 -0.00452(13) 0.20510(10) 0.53419(4) 0.0250(4) Uani d 1 . .
H H28 0.0402 0.1211 0.5267 0.030 Uiso calc 1 . .
C C27 0.07387(10) 0.31142(12) 0.55017(3) 0.0221(4) Uani d 1 . .
H H27 0.1721 0.3001 0.5536 0.027 Uiso calc 1 . .
C C26 0.00848(12) 0.43426(10) 0.56106(3) 0.0178(4) Uani d 1 . .
O O5 -0.83840(16) 0.89933(15) 0.55736(4) 0.0290(3) Uani d 1 . .
O O6 -0.3022(11) 0.9681(12) 0.5975(3) 0.033(3) Uani d 0.149(4) A 2
O O7 -0.3126(13) 0.8316(14) 0.5803(3) 0.040(3) Uani d 0.149(4) A 2
H H7 -0.2876 0.7701 0.5955 0.060 Uiso calc 0.149(4) A 2
C C32 -0.4525(2) 1.0326(2) 0.59873(6) 0.0274(5) Uani d 1 . .
H H32 -0.3747 0.9750 0.5882 0.033 Uiso calc 0.851(4) A 1
C C33 -0.3884(3) 1.1420(3) 0.62428(7) 0.0383(6) Uani d 1 . .
H H33A -0.4619 1.2100 0.6313 0.046 Uiso calc 1 . .
H H33B -0.3140 1.1930 0.6108 0.046 Uiso calc 1 . .
C C34 -0.3254(3) 1.0781(3) 0.65935(8) 0.0446(7) Uani d 1 . .
H H34A -0.2473 1.0148 0.6527 0.054 Uiso calc 1 . .
H H34B -0.2874 1.1529 0.6753 0.054 Uiso calc 1 . .
C C35 -0.4387(3) 0.9969(3) 0.68029(6) 0.0361(5) Uani d 1 . .
H H35A -0.3980 0.9562 0.7030 0.043 Uiso calc 1 . .
H H35B -0.5155 1.0608 0.6876 0.043 Uiso calc 1 . .
C C36 -0.4970(2) 0.8811(2) 0.65582(6) 0.0300(5) Uani d 1 . .
H H36A -0.4221 0.8119 0.6510 0.036 Uiso calc 1 . .
H H36B -0.5743 0.8331 0.6690 0.036 Uiso calc 1 . .
C C37 -0.5509(2) 0.9369(2) 0.61966(5) 0.0240(4) Uani d 1 . .
C C38 -0.6771(2) 0.9007(2) 0.60643(6) 0.0231(4) Uani d 1 . .
H H38 -0.7387 0.8492 0.6219 0.028 Uiso calc 1 . .
C C39 -0.7241(2) 0.9366(2) 0.56952(6) 0.0245(4) Uani d 1 . .
C C40 -0.6206(3) 1.0102(3) 0.54461(7) 0.0302(7) Uani d 0.851(4) A 1
H H40A -0.6723 1.0643 0.5257 0.036 Uiso calc 0.851(4) A 1
H H40B -0.5618 0.9404 0.5317 0.036 Uiso calc 0.851(4) A 1
C C41 -0.5274(3) 1.1075(3) 0.56677(8) 0.0331(7) Uani d 0.851(4) A 1
H H41A -0.5852 1.1843 0.5769 0.040 Uiso calc 0.851(4) A 1
H H41B -0.4561 1.1490 0.5502 0.040 Uiso calc 0.851(4) A 1
C C41A -0.4917(15) 1.040(2) 0.5589(3) 0.038(4) Uani d 0.149(4) A 2
H H41C -0.4714 0.9503 0.5463 0.045 Uiso calc 0.149(4) A 2
H H41D -0.4397 1.1152 0.5463 0.045 Uiso calc 0.149(4) A 2
C C40A -0.6470(15) 1.0691(15) 0.5590(6) 0.037(4) Uani d 0.149(4) A 2
H H40C -0.6774 1.1005 0.5342 0.045 Uiso calc 0.149(4) A 2
H H40D -0.6686 1.1438 0.5770 0.045 Uiso calc 0.149(4) A 2

loop_
_atom_site_aniso_label
_atom_site_aniso_U_11
_atom_site_aniso_U_22
_atom_site_aniso_U_33
_atom_site_aniso_U_12
_atom_site_aniso_U_13
_atom_site_aniso_U_23
O1 0.0185(6) 0.0177(6) 0.0175(6) 0.0010(5) 0.0050(5) 0.0033(5)
O2 0.0184(6) 0.0187(6) 0.0200(6) 0.0029(5) 0.0057(5) 0.0050(5)
O3 0.0275(7) 0.0253(7) 0.0210(7) 0.0092(6) 0.0083(6) 0.0089(6)
O4 0.0205(7) 0.0150(6) 0.0201(6) -0.0006(5) 0.0054(5) 0.0021(5)
C1 0.0164(9) 0.0196(9) 0.0205(9) 0.0008(7) 0.0045(7) 0.0046(7)
C2 0.0148(8) 0.0197(9) 0.0136(8) -0.0025(7) 0.0014(7) 0.0017(7)
C3 0.0133(8) 0.0155(8) 0.0174(9) 0.0000(7) 0.0018(7) -0.0008(7)
C4 0.0319(11) 0.0200(10) 0.0359(12) -0.0025(9) 0.0105(9) -0.0016(8)
C5 0.0205(10) 0.0451(13) 0.0283(11) 0.0025(9) 0.0020(8) 0.0153(10)
C6 0.0173(8) 0.0182(9) 0.0141(8) 0.0019(7) 0.0025(7) 0.0025(7)
C7 0.0168(9) 0.0206(9) 0.0210(9) -0.0004(7) 0.0070(7) -0.0050(7)
C8 0.0182(9) 0.0268(10) 0.0210(9) 0.0003(8) 0.0022(7) -0.0061(8)
C9 0.0187(9) 0.0439(13) 0.0276(11) 0.0066(9) -0.0014(8) -0.0131(10)
C10 0.0196(10) 0.0486(15) 0.0475(14) -0.0017(10) 0.0005(10) -0.0320(13)
C11 0.0286(12) 0.0293(12) 0.0576(16) -0.0100(10) 0.0136(11) -0.0217(11)
C12 0.0274(11) 0.0201(10) 0.0364(11) -0.0013(8) 0.0118(9) -0.0079(9)
C14 0.0203(9) 0.0285(10) 0.0233(10) 0.0002(8) 0.0046(8) -0.0029(8)
C15 0.0212(10) 0.0346(12) 0.0307(11) -0.0037(9) 0.0029(8) -0.0012(9)
C16 0.0171(9) 0.0405(12) 0.0256(10) 0.0038(9) 0.0062(8) 0.0065(9)
C17 0.0241(10) 0.0400(12) 0.0179(9) 0.0051(9) 0.0057(8) -0.0006(9)
C18 0.0212(10) 0.0310(11) 0.0180(9) 0.0016(8) 0.0006(7) 0.0006(8)
C13 0.0155(8) 0.0226(9) 0.0158(8) 0.0036(7) 0.0014(7) 0.0048(7)
C19 0.0187(9) 0.0153(8) 0.0161(8) -0.0006(7) 0.0029(7) 0.0013(7)
C21 0.0218(10) 0.0272(10) 0.0285(11) 0.0009(8) 0.0071(8) 0.0047(8)
C20 0.0216(9) 0.0145(8) 0.0216(9) -0.0021(7) 0.0075(7) -0.0025(7)
C25 0.0295(10) 0.0210(10) 0.0220(9) -0.0035(8) 0.0065(8) -0.0035(8)
C24 0.0386(12) 0.0236(10) 0.0263(10) -0.0033(9) 0.0163(9) -0.0014(8)
C23 0.0275(11) 0.0245(10) 0.0421(12) -0.0026(9) 0.0203(10) 0.0005(9)
C22 0.0206(10) 0.0335(12) 0.0438(13) 0.0015(9) 0.0076(9) 0.0061(10)
C31 0.0240(10) 0.0206(9) 0.0151(8) -0.0009(8) 0.0006(7) 0.0011(7)
C30 0.0236(10) 0.0284(11) 0.0188(9) -0.0041(8) -0.0025(7) 0.0020(8)
C29 0.0349(11) 0.0228(10) 0.0199(10) -0.0100(9) -0.0022(9) -0.0015(8)
C28 0.0352(11) 0.0194(9) 0.0204(9) -0.0010(9) 0.0031(8) -0.0016(7)
C27 0.0246(10) 0.0228(9) 0.0190(9) -0.0016(8) 0.0040(7) 0.0002(8)
C26 0.0231(9) 0.0187(9) 0.0116(8) -0.0037(7) 0.0026(7) 0.0020(7)
O5 0.0274(7) 0.0218(7) 0.0379(8) -0.0051(6) -0.0082(6) 0.0072(6)
O6 0.021(5) 0.040(6) 0.039(6) 0.002(4) 0.002(4) 0.001(5)
O7 0.042(7) 0.050(7) 0.028(6) -0.001(5) 0.009(5) -0.011(5)
C32 0.0260(10) 0.0315(11) 0.0248(10) -0.0078(9) 0.0002(8) -0.0010(9)
C33 0.0439(14) 0.0330(12) 0.0379(13) -0.0118(11) -0.0121(11) 0.0014(10)
C34 0.0488(15) 0.0448(15) 0.0402(14) -0.0116(13) -0.0216(12) -0.0002(12)
C35 0.0454(14) 0.0391(13) 0.0236(11) 0.0060(11) -0.0114(10) -0.0013(10)
C36 0.0313(11) 0.0318(11) 0.0267(11) 0.0024(10) -0.0001(9) 0.0054(9)
C37 0.0276(10) 0.0244(10) 0.0199(9) -0.0015(8) 0.0034(8) -0.0020(8)
C38 0.0252(9) 0.0227(9) 0.0214(9) -0.0041(8) 0.0056(8) 0.0006(8)
C39 0.0265(10) 0.0162(9) 0.0308(11) -0.0027(8) -0.0010(8) 0.0036(8)
C40 0.0414(16) 0.0342(16) 0.0150(12) -0.0170(13) -0.0037(11) 0.0059(11)
C41 0.0393(16) 0.0365(17) 0.0235(14) -0.0228(14) -0.0063(12) 0.0083(12)
C41A 0.044(7) 0.046(10) 0.023(5) -0.021(7) 0.016(6) -0.008(7)
C40A 0.046(7) 0.033(8) 0.034(9) -0.008(6) -0.012(6) 0.011(7)

loop_
_atom_type_symbol
_atom_type_description
_atom_type_scat_dispersion_real
_atom_type_scat_dispersion_imag
_atom_type_scat_source
C C 0.0181 0.0091 'International Tables Vol C Tables 4.2.6.8 and 6.1.1.4'
H H 0.0000 0.0000 'International Tables Vol C Tables 4.2.6.8 and 6.1.1.4'
O O 0.0492 0.0322 'International Tables Vol C Tables 4.2.6.8 and 6.1.1.4'

loop_
_geom_angle_atom_site_label_1
_geom_angle_atom_site_label_2
_geom_angle_atom_site_label_3
_geom_angle
C2 O1 C1 109.43(13)
C3 O2 C1 110.61(14)
C6 O3 H3 109.5
C19 O4 H4 109.5
O1 C1 O2 106.28(14)
O1 C1 C4 110.58(16)
O1 C1 C5 108.06(16)
O2 C1 C4 109.16(16)
O2 C1 C5 109.61(16)
C4 C1 C5 112.92(18)
O1 C2 H2 109.1
O1 C2 C3 103.72(14)
O1 C2 C6 108.16(14)
C3 C2 H2 109.1
C3 C2 C6 117.19(15)
C6 C2 H2 109.1
O2 C3 C2 103.69(14)
O2 C3 H3A 109.2
O2 C3 C19 109.87(14)
C2 C3 H3A 109.2
C2 C3 C19 115.47(15)
C19 C3 H3A 109.2
C1 C4 H4A 109.5
C1 C4 H4B 109.5
C1 C4 H4C 109.5
H4A C4 H4B 109.5
H4A C4 H4C 109.5
H4B C4 H4C 109.5
C1 C5 H5A 109.5
C1 C5 H5B 109.5
C1 C5 H5C 109.5
H5A C5 H5B 109.5
H5A C5 H5C 109.5
H5B C5 H5C 109.5
O3 C6 C2 108.24(14)
O3 C6 C7 111.22(14)
O3 C6 C13 103.77(13)
C2 C6 C13 111.39(14)
C7 C6 C2 110.99(14)
C7 C6 C13 110.98(13)
C8 C7 C6 120.11(10)
C8 C7 C12 120.0
C12 C7 C6 119.89(10)
C7 C8 H8 120.0
C7 C8 C9 120.0
C9 C8 H8 120.0
C8 C9 H9 120.0
C10 C9 C8 120.0
C10 C9 H9 120.0
C9 C10 H10 120.0
C11 C10 C9 120.0
C11 C10 H10 120.0
C10 C11 H11 120.0
C12 C11 C10 120.0
C12 C11 H11 120.0
C7 C12 H12 120.0
C11 C12 C7 120.0
C11 C12 H12 120.0
C15 C14 H14 120.0
C15 C14 C13 120.0
C13 C14 H14 120.0
C14 C15 H15 120.0
C14 C15 C16 120.0
C16 C15 H15 120.0
C15 C16 H16 120.0
C15 C16 C17 120.0
C17 C16 H16 120.0
C16 C17 H17 120.0
C18 C17 C16 120.0
C18 C17 H17 120.0
C17 C18 H18 120.0
C17 C18 C13 120.0
C13 C18 H18 120.0
C14 C13 C6 120.68(10)
C18 C13 C6 118.95(10)
C18 C13 C14 120.0
O4 C19 C3 104.84(14)
O4 C19 C20 108.95(13)
O4 C19 C26 108.16(14)
C20 C19 C3 112.68(14)
C26 C19 C3 110.99(14)
C26 C19 C20 110.92(13)
C20 C21 H21 120.0
C20 C21 C22 120.0
C22 C21 H21 120.0
C21 C20 C19 122.87(10)
C21 C20 C25 120.0
C25 C20 C19 117.04(10)
C20 C25 H25 120.0
C24 C25 C20 120.0
C24 C25 H25 120.0
C25 C24 H24 120.0
C25 C24 C23 120.0
C23 C24 H24 120.0
C24 C23 H23 120.0
C24 C23 C22 120.0
C22 C23 H23 120.0
C21 C22 H22 120.0
C23 C22 C21 120.0
C23 C22 H22 120.0
C30 C31 H31 120.0
C30 C31 C26 120.0
C26 C31 H31 120.0
C31 C30 H30 120.0
C29 C30 C31 120.0
C29 C30 H30 120.0
C30 C29 H29 120.0
C30 C29 C28 120.0
C28 C29 H29 120.0
C29 C28 H28 120.0
C27 C28 C29 120.0
C27 C28 H28 120.0
C28 C27 H27 120.0
C28 C27 C26 120.0
C26 C27 H27 120.0
C31 C26 C19 119.62(10)
C27 C26 C19 120.13(10)
C27 C26 C31 120.0
O7 O6 C32 107.8(8)
O6 O7 H7 109.5
C33 C32 O6 85.6(5)
C33 C32 H32 108.3
C33 C32 C41 108.7(2)
C37 C32 O6 109.9(4)
C37 C32 H32 108.3
C37 C32 C33 111.15(18)
C37 C32 C41 111.95(19)
C41 C32 H32 108.3
C41A C32 O6 102.8(8)
C41A C32 C33 130.9(8)
C41A C32 C37 110.9(7)
C32 C33 H33A 109.1
C32 C33 H33B 109.1
C32 C33 C34 112.6(2)
H33A C33 H33B 107.8
C34 C33 H33A 109.1
C34 C33 H33B 109.1
C33 C34 H34A 109.7
C33 C34 H34B 109.7
H34A C34 H34B 108.2
C35 C34 C33 109.8(2)
C35 C34 H34A 109.7
C35 C34 H34B 109.7
C34 C35 H35A 109.7
C34 C35 H35B 109.7
H35A C35 H35B 108.2
C36 C35 C34 109.8(2)
C36 C35 H35A 109.7
C36 C35 H35B 109.7
C35 C36 H36A 109.3
C35 C36 H36B 109.3
H36A C36 H36B 107.9
C37 C36 C35 111.73(19)
C37 C36 H36A 109.3
C37 C36 H36B 109.3
C36 C37 C32 116.12(19)
C38 C37 C32 122.19(19)
C38 C37 C36 121.67(19)
C37 C38 H38 118.5
C37 C38 C39 123.00(19)
C39 C38 H38 118.5
O5 C39 C38 122.32(19)
O5 C39 C40 120.0(2)
O5 C39 C40A 125.7(6)
C38 C39 C40 117.39(19)
C38 C39 C40A 106.3(7)
C39 C40 H40A 109.5
C39 C40 H40B 109.5
C39 C40 C41 110.7(2)
H40A C40 H40B 108.1
C41 C40 H40A 109.5
C41 C40 H40B 109.5
C32 C41 H41A 109.1
C32 C41 H41B 109.1
C40 C41 C32 112.4(2)
C40 C41 H41A 109.1
C40 C41 H41B 109.1
H41A C41 H41B 107.9
C32 C41A H41C 110.8
C32 C41A H41D 110.8
C32 C41A C40A 104.6(11)
H41C C41A H41D 108.9
C40A C41A H41C 110.8
C40A C41A H41D 110.8
C39 C40A H40C 110.0
C39 C40A H40D 110.0
C41A C40A C39 108.6(12)
C41A C40A H40C 110.0
C41A C40A H40D 110.0
H40C C40A H40D 108.4

loop_
_geom_bond_atom_site_label_1
_geom_bond_atom_site_label_2
_geom_bond_distance
O1 C1 1.422(2)
O1 C2 1.421(2)
O2 C1 1.433(2)
O2 C3 1.428(2)
O3 H3 0.8400
O3 C6 1.431(2)
O4 H4 0.8400
O4 C19 1.442(2)
C1 C4 1.514(3)
C1 C5 1.515(3)
C2 H2 1.0000
C2 C3 1.548(2)
C2 C6 1.553(3)
C3 H3A 1.0000
C3 C19 1.557(3)
C4 H4A 0.9800
C4 H4B 0.9800
C4 H4C 0.9800
C5 H5A 0.9800
C5 H5B 0.9800
C5 H5C 0.9800
C6 C7 1.547(2)
C6 C13 1.5559(19)
C7 C8 1.3900
C7 C12 1.3900
C8 H8 0.9500
C8 C9 1.3900
C9 H9 0.9500
C9 C10 1.3900
C10 H10 0.9500
C10 C11 1.3900
C11 H11 0.9500
C11 C12 1.3900
C12 H12 0.9500
C14 H14 0.9500
C14 C15 1.3900
C14 C13 1.3900
C15 H15 0.9500
C15 C16 1.3900
C16 H16 0.9500
C16 C17 1.3900
C17 H17 0.9500
C17 C18 1.3900
C18 H18 0.9500
C18 C13 1.3900
C19 C20 1.547(2)
C19 C26 1.541(2)
C21 H21 0.9500
C21 C20 1.3900
C21 C22 1.3900
C20 C25 1.3900
C25 H25 0.9500
C25 C24 1.3900
C24 H24 0.9500
C24 C23 1.3900
C23 H23 0.9500
C23 C22 1.3900
C22 H22 0.9500
C31 H31 0.9500
C31 C30 1.3900
C31 C26 1.3900
C30 H30 0.9500
C30 C29 1.3900
C29 H29 0.9500
C29 C28 1.3900
C28 H28 0.9500
C28 C27 1.3900
C27 H27 0.9500
C27 C26 1.3900
O5 C39 1.227(3)
O6 O7 1.453(17)
O6 C32 1.560(11)
O7 H7 0.8400
C32 H32 1.0000
C32 C33 1.527(3)
C32 C37 1.514(3)
C32 C41 1.537(3)
C32 C41A 1.491(11)
C33 H33A 0.9900
C33 H33B 0.9900
C33 C34 1.532(3)
C34 H34A 0.9900
C34 H34B 0.9900
C34 C35 1.531(4)
C35 H35A 0.9900
C35 H35B 0.9900
C35 C36 1.526(3)
C36 H36A 0.9900
C36 H36B 0.9900
C36 C37 1.504(3)
C37 C38 1.339(3)
C38 H38 0.9500
C38 C39 1.451(3)
C39 C40 1.511(3)
C39 C40A 1.516(11)
C40 H40A 0.9900
C40 H40B 0.9900
C40 C41 1.518(4)
C41 H41A 0.9900
C41 H41B 0.9900
C41A H41C 0.9900
C41A H41D 0.9900
C41A C40A 1.505(13)
C40A H40C 0.9900
C40A H40D 0.9900

loop_
_geom_hbond_atom_site_label_D
_geom_hbond_atom_site_label_H
_geom_hbond_atom_site_label_A
_geom_hbond_site_symmetry_A
_geom_hbond_distance_DH
_geom_hbond_distance_HA
_geom_hbond_distance_DA
_geom_hbond_angle_DHA
O3 H3 O4 . 0.84 1.85 2.6777(19) 170.6
O4 H4 O5 1_655 0.84 1.84 2.6693(19) 168.9
O7 H7 O3 . 0.84 2.10 2.818(13) 143.6

loop_
_geom_torsion_atom_site_label_1
_geom_torsion_atom_site_label_2
_geom_torsion_atom_site_label_3
_geom_torsion_atom_site_label_4
_geom_torsion
O1 C2 C3 O2 21.91(17)
O1 C2 C3 C19 142.14(15)
O1 C2 C6 O3 -173.43(14)
O1 C2 C6 C7 64.26(17)
O1 C2 C6 C13 -59.96(18)
O2 C3 C19 O4 177.70(13)
O2 C3 C19 C20 -63.95(18)
O2 C3 C19 C26 61.15(18)
O3 C6 C7 C8 168.95(10)
O3 C6 C7 C12 -10.24(17)
O3 C6 C13 C14 85.78(15)
O3 C6 C13 C18 -87.20(14)
O4 C19 C20 C21 115.36(13)
O4 C19 C20 C25 -61.36(16)
O4 C19 C26 C31 -24.00(16)
O4 C19 C26 C27 161.72(10)
C1 O1 C2 C3 -25.52(18)
C1 O1 C2 C6 -150.63(14)
C1 O2 C3 C2 -11.07(18)
C1 O2 C3 C19 -135.03(15)
C2 O1 C1 O2 19.26(19)
C2 O1 C1 C4 -99.09(18)
C2 O1 C1 C5 136.85(16)
C2 C3 C19 O4 60.90(19)
C2 C3 C19 C20 179.25(14)
C2 C3 C19 C26 -55.65(19)
C2 C6 C7 C8 -70.48(16)
C2 C6 C7 C12 110.33(13)
C2 C6 C13 C14 -30.46(17)
C2 C6 C13 C18 156.56(11)
C3 O2 C1 O1 -4.02(19)
C3 O2 C1 C4 115.27(17)
C3 O2 C1 C5 -120.57(18)
C3 C2 C6 O3 69.88(19)
C3 C2 C6 C7 -52.43(19)
C3 C2 C6 C13 -176.65(14)
C3 C19 C20 C21 -0.55(19)
C3 C19 C20 C25 -177.28(11)
C3 C19 C26 C31 90.49(14)
C3 C19 C26 C27 -83.79(15)
C6 C2 C3 O2 140.99(15)
C6 C2 C3 C19 -98.78(19)
C6 C7 C8 C9 -179.19(13)
C6 C7 C12 C11 179.19(13)
C7 C6 C13 C14 -154.68(10)
C7 C6 C13 C18 32.34(16)
C7 C8 C9 C10 0.0
C8 C7 C12 C11 0.0
C8 C9 C10 C11 0.0
C9 C10 C11 C12 0.0
C10 C11 C12 C7 0.0
C12 C7 C8 C9 0.0
C14 C15 C16 C17 0.0
C15 C14 C13 C6 -172.91(13)
C15 C14 C13 C18 0.0
C15 C16 C17 C18 0.0
C16 C17 C18 C13 0.0
C17 C18 C13 C6 173.04(13)
C17 C18 C13 C14 0.0
C13 C6 C7 C8 53.96(16)
C13 C6 C7 C12 -125.23(12)
C13 C14 C15 C16 0.0
C19 C20 C25 C24 176.83(13)
C21 C20 C25 C24 0.0
C20 C19 C26 C31 -143.43(11)
C20 C19 C26 C27 42.29(16)
C20 C21 C22 C23 0.0
C20 C25 C24 C23 0.0
C25 C24 C23 C22 0.0
C24 C23 C22 C21 0.0
C22 C21 C20 C19 -176.63(14)
C22 C21 C20 C25 0.0
C31 C30 C29 C28 0.0
C30 C31 C26 C19 -174.29(13)
C30 C31 C26 C27 0.0
C30 C29 C28 C27 0.0
C29 C28 C27 C26 0.0
C28 C27 C26 C19 174.26(13)
C28 C27 C26 C31 0.0
C26 C19 C20 C21 -125.69(12)
C26 C19 C20 C25 57.59(15)
C26 C31 C30 C29 0.0
O5 C39 C40 C41 151.4(3)
O5 C39 C40A C41A -144.8(9)
O6 C32 C33 C34 -59.7(5)
O6 C32 C37 C36 46.6(5)
O6 C32 C37 C38 -131.7(5)
O6 C32 C41A C40A 167.1(11)
O7 O6 C32 C33 168.6(8)
O7 O6 C32 C37 57.7(9)
O7 O6 C32 C41A -60.4(12)
C32 C33 C34 C35 -58.0(3)
C32 C37 C38 C39 7.1(3)
C32 C41A C40A C39 -74.8(17)
C33 C32 C37 C36 -46.4(3)
C33 C32 C37 C38 135.4(2)
C33 C32 C41 C40 -167.5(3)
C33 C32 C41A C40A -97.7(12)
C33 C34 C35 C36 59.7(3)
C34 C35 C36 C37 -55.3(3)
C35 C36 C37 C32 49.8(3)
C35 C36 C37 C38 -131.9(2)
C36 C37 C38 C39 -171.1(2)
C37 C32 C33 C34 50.0(3)
C37 C32 C41 C40 -44.4(4)
C37 C32 C41A C40A 49.7(14)
C37 C38 C39 O5 177.8(2)
C37 C38 C39 C40 3.9(3)
C37 C38 C39 C40A -27.4(8)
C38 C39 C40 C41 -34.6(4)
C38 C39 C40A C41A 61.5(14)
C39 C40 C41 C32 54.6(4)
C41 C32 C33 C34 173.6(2)
C41 C32 C37 C36 -168.1(2)
C41 C32 C37 C38 13.6(3)
C41A C32 C33 C34 -162.7(8)
C41A C32 C37 C36 159.6(8)
C41A C32 C37 C38 -18.7(9)
